data_7123208
loop_
_publ_author_name
'Guo, Jiao-Mei'
'Miao, Hongjie'
'Zhao, Yang'
'Bai, Xu-Guan'
'Zhu, Yan-Shuo'
'Wang, Qi-Lin'
'Bu, Zhanwei'

_publ_section_title
;
 Unexpected multi-component one-pot cascade to access
 furanobenzodihydropyran-fused polycyclic heterocycles
;
_journal_name_full 'Chemical Communications'
_journal_paper_doi 10.1039/C9CC02170A
_journal_year 2019
_chemical_formula_moiety 'C35 H32 O5'
_chemical_formula_sum 'C35 H32 O5'
_chemical_formula_weight 532.60
_space_group_crystal_system triclinic
_space_group_IT_number 2
_space_group_name_Hall '-P 1'
_space_group_name_H-M_alt 'P -1'
_symmetry_space_group_name_Hall '-P 1'
_symmetry_space_group_name_H-M 'P -1'
_atom_sites_solution_hydrogens geom
_atom_sites_solution_primary direct
_audit_creation_date 2017-11-02
_audit_creation_method
;
Olex2 1.2
(compiled 2017.08.10 svn.r3458 for OlexSys, GUI svn.r5381)
;
_audit_update_record
;
2018-12-22 deposited with the CCDC.    2019-03-25 downloaded from the CCDC.
;
_cell_angle_alpha 101.137(5)
_cell_angle_beta 109.082(6)
_cell_angle_gamma 107.852(5)
_cell_formula_units_Z 2
_cell_length_a 10.3803(6)
_cell_length_b 12.1686(7)
_cell_length_c 13.3420(9)
_cell_measurement_reflns_used 2867
_cell_measurement_temperature 293(2)
_cell_measurement_theta_max 70.5240
_cell_measurement_theta_min 4.0280
_cell_volume 1433.10(19)
_computing_cell_refinement
;
CrysAlisPro, Agilent Technologies,
Version 1.171.37.35 (release 13-08-2014 CrysAlis171 .NET)
(compiled Aug 13 2014,18:06:01)
;
_computing_data_collection
;
CrysAlisPro, Agilent Technologies,
Version 1.171.37.35 (release 13-08-2014 CrysAlis171 .NET)
(compiled Aug 13 2014,18:06:01)
;
_computing_data_reduction
;
CrysAlisPro, Agilent Technologies,
Version 1.171.37.35 (release 13-08-2014 CrysAlis171 .NET)
(compiled Aug 13 2014,18:06:01)
;
_computing_molecular_graphics 'Olex2 (Dolomanov et al., 2009)'
_computing_publication_material 'Olex2 (Dolomanov et al., 2009)'
_computing_structure_refinement 'ShelXL (Sheldrick, 2015)'
_computing_structure_solution 'ShelXS (Sheldrick, 2008)'
_diffrn_ambient_temperature 293(2)
_diffrn_detector 'CCD plate'
_diffrn_detector_area_resol_mean 16.2312
_diffrn_detector_type Eos
_diffrn_measured_fraction_theta_full 0.999
_diffrn_measured_fraction_theta_max 0.999
_diffrn_measurement_details
;
#__ type_ start__ end____ width___ exp.time_
  1 omega -108.00  -32.00   1.0000    2.2500
omega____ theta____ kappa____ phi______ frames
    -      -33.5000  178.0000 -180.0000 76

#__ type_ start__ end____ width___ exp.time_
  2 omega -105.00   38.00   1.0000    2.2500
omega____ theta____ kappa____ phi______ frames
    -      -33.5000    0.0000  -60.0000 143

#__ type_ start__ end____ width___ exp.time_
  3 omega  -49.00   37.00   1.0000    2.2500
omega____ theta____ kappa____ phi______ frames
    -      -33.5000   37.0000  150.0000 86

#__ type_ start__ end____ width___ exp.time_
  4 omega  -31.00   46.00   1.0000    2.2500
omega____ theta____ kappa____ phi______ frames
    -       36.4734  -57.0000  -30.0000 77

#__ type_ start__ end____ width___ exp.time_
  5 omega   40.00   75.00   1.0000    2.2500
omega____ theta____ kappa____ phi______ frames
    -       36.4734  -99.0000   90.0000 35

#__ type_ start__ end____ width___ exp.time_
  6 omega   69.00  101.00   1.0000    2.2500
omega____ theta____ kappa____ phi______ frames
    -       36.4734  178.0000  -30.0000 32

#__ type_ start__ end____ width___ exp.time_
  7 omega    0.00   34.00   1.0000    2.2500
omega____ theta____ kappa____ phi______ frames
    -       36.4734   19.0000  120.0000 34

#__ type_ start__ end____ width___ exp.time_
  8 omega  -26.00   65.00   1.0000    2.2500
omega____ theta____ kappa____ phi______ frames
    -       36.4734  -77.0000 -180.0000 91

#__ type_ start__ end____ width___ exp.time_
  9 omega   58.00  102.00   1.0000    2.2500
omega____ theta____ kappa____ phi______ frames
    -       36.4734  178.0000 -120.0000 44

#__ type_ start__ end____ width___ exp.time_
 10 omega   33.00   59.00   1.0000    2.2500
omega____ theta____ kappa____ phi______ frames
    -       36.4734  -37.0000  -30.0000 26

#__ type_ start__ end____ width___ exp.time_
 11 omega   79.00  105.00   1.0000    2.2500
omega____ theta____ kappa____ phi______ frames
    -       36.4734   57.0000  120.0000 26

#__ type_ start__ end____ width___ exp.time_
 12 omega   44.00  104.00   1.0000    2.2500
omega____ theta____ kappa____ phi______ frames
    -       36.4734   19.0000  120.0000 60

#__ type_ start__ end____ width___ exp.time_
 13 omega   47.00   74.00   1.0000    2.2500
omega____ theta____ kappa____ phi______ frames
    -       36.4734  -99.0000  150.0000 27

#__ type_ start__ end____ width___ exp.time_
 14 omega   24.00   60.00   1.0000    2.2500
omega____ theta____ kappa____ phi______ frames
    -       36.4734   57.0000  120.0000 36

#__ type_ start__ end____ width___ exp.time_
 15 omega   60.00  102.00   1.0000    2.2500
omega____ theta____ kappa____ phi______ frames
    -       36.4734  178.0000   60.0000 42

#__ type_ start__ end____ width___ exp.time_
 16 omega   47.00   75.00   1.0000    2.2500
omega____ theta____ kappa____ phi______ frames
    -       36.4734  -99.0000   30.0000 28

#__ type_ start__ end____ width___ exp.time_
 17 omega    0.00   27.00   1.0000    2.2500
omega____ theta____ kappa____ phi______ frames
    -       36.4734  -37.0000  -30.0000 27

#__ type_ start__ end____ width___ exp.time_
 18 omega   39.00  109.00   1.0000   18.5000
omega____ theta____ kappa____ phi______ frames
    -      108.0000  -94.0000  -60.0000 70

#__ type_ start__ end____ width___ exp.time_
 19 omega   43.00  108.00   1.0000   18.5000
omega____ theta____ kappa____ phi______ frames
    -      108.0000  -94.0000   60.0000 65

#__ type_ start__ end____ width___ exp.time_
 20 omega   42.00  112.00   1.0000   18.5000
omega____ theta____ kappa____ phi______ frames
    -      108.0000 -111.0000 -120.0000 70

#__ type_ start__ end____ width___ exp.time_
 21 omega   88.00  177.00   1.0000   18.5000
omega____ theta____ kappa____ phi______ frames
    -      108.0000   45.0000  150.0000 89

#__ type_ start__ end____ width___ exp.time_
 22 omega  105.00  165.00   1.0000   18.5000
omega____ theta____ kappa____ phi______ frames
    -      108.0000  111.0000   90.0000 60

#__ type_ start__ end____ width___ exp.time_
 23 omega  106.00  164.00   1.0000   18.5000
omega____ theta____ kappa____ phi______ frames
    -      108.0000   30.0000  -90.0000 58

#__ type_ start__ end____ width___ exp.time_
 24 omega   40.00   91.00   1.0000   18.5000
omega____ theta____ kappa____ phi______ frames
    -      108.0000  -30.0000  150.0000 51

#__ type_ start__ end____ width___ exp.time_
 25 omega   52.00   86.00   1.0000   18.5000
omega____ theta____ kappa____ phi______ frames
    -      108.0000  -30.0000 -150.0000 34

#__ type_ start__ end____ width___ exp.time_
 26 omega   67.00  105.00   1.0000   18.5000
omega____ theta____ kappa____ phi______ frames
    -      108.0000  -94.0000  120.0000 38

#__ type_ start__ end____ width___ exp.time_
 27 omega   40.00   89.00   1.0000   18.5000
omega____ theta____ kappa____ phi______ frames
    -      108.0000  -45.0000  -60.0000 49

#__ type_ start__ end____ width___ exp.time_
 28 omega   44.00   73.00   1.0000   18.5000
omega____ theta____ kappa____ phi______ frames
    -      108.0000  -30.0000  -30.0000 29

#__ type_ start__ end____ width___ exp.time_
 29 omega   48.00   96.00   1.0000   18.5000
omega____ theta____ kappa____ phi______ frames
    -      108.0000  -45.0000   90.0000 48

#__ type_ start__ end____ width___ exp.time_
 30 omega   88.00  178.00   1.0000   18.5000
omega____ theta____ kappa____ phi______ frames
    -      108.0000   45.0000 -150.0000 90

#__ type_ start__ end____ width___ exp.time_
 31 omega   69.00  109.00   1.0000   18.5000
omega____ theta____ kappa____ phi______ frames
    -      108.0000  -94.0000    0.0000 40

#__ type_ start__ end____ width___ exp.time_
 32 omega   43.00   99.00   1.0000   18.5000
omega____ theta____ kappa____ phi______ frames
    -      108.0000  -45.0000   30.0000 56

#__ type_ start__ end____ width___ exp.time_
 33 omega   64.00  126.00   1.0000   18.5000
omega____ theta____ kappa____ phi______ frames
    -      108.0000  178.0000    0.0000 62
;
_diffrn_measurement_device 'four-circle diffractometer'
_diffrn_measurement_device_type 'Xcalibur, Eos, Gemini'
_diffrn_measurement_method '\w scans'
_diffrn_orient_matrix_UB_11 0.0750198000
_diffrn_orient_matrix_UB_12 0.0673987000
_diffrn_orient_matrix_UB_13 0.1274208000
_diffrn_orient_matrix_UB_21 0.1428977000
_diffrn_orient_matrix_UB_22 0.0720491000
_diffrn_orient_matrix_UB_23 -0.0104579000
_diffrn_orient_matrix_UB_31 -0.0572831000
_diffrn_orient_matrix_UB_32 0.1003191000
_diffrn_orient_matrix_UB_33 -0.0189755000
_diffrn_radiation_monochromator graphite
_diffrn_radiation_probe x-ray
_diffrn_radiation_type CuK\a
_diffrn_radiation_wavelength 1.54184
_diffrn_reflns_av_R_equivalents 0.0299
_diffrn_reflns_av_unetI/netI 0.0398
_diffrn_reflns_Laue_measured_fraction_full 0.999
_diffrn_reflns_Laue_measured_fraction_max 0.999
_diffrn_reflns_limit_h_max 12
_diffrn_reflns_limit_h_min -12
_diffrn_reflns_limit_k_max 14
_diffrn_reflns_limit_k_min -10
_diffrn_reflns_limit_l_max 15
_diffrn_reflns_limit_l_min -15
_diffrn_reflns_number 10676
_diffrn_reflns_point_group_measured_fraction_full 0.999
_diffrn_reflns_point_group_measured_fraction_max 0.999
_diffrn_reflns_theta_full 67.071
_diffrn_reflns_theta_max 67.071
_diffrn_reflns_theta_min 3.708
_diffrn_source 'Enhance (Cu) X-ray Source'
_exptl_absorpt_coefficient_mu 0.654
_exptl_absorpt_correction_T_max 1.00000
_exptl_absorpt_correction_T_min 0.90012
_exptl_absorpt_correction_type multi-scan
_exptl_absorpt_process_details
;
CrysAlisPro, Agilent Technologies,
Version 1.171.37.35 (release 13-08-2014 CrysAlis171 .NET)
(compiled Aug 13 2014,18:06:01)
Empirical absorption correction using spherical harmonics,
 implemented in SCALE3 ABSPACK scaling algorithm.
;
_exptl_crystal_colour colourless
_exptl_crystal_colour_primary colourless
_exptl_crystal_density_diffrn 1.234
_exptl_crystal_description prism
_exptl_crystal_F_000 564
_exptl_crystal_size_max 0.2
_exptl_crystal_size_mid 0.14
_exptl_crystal_size_min 0.1
_refine_diff_density_max 0.217
_refine_diff_density_min -0.189
_refine_diff_density_rms 0.035
_refine_ls_extinction_method none
_refine_ls_goodness_of_fit_ref 1.022
_refine_ls_hydrogen_treatment constr
_refine_ls_matrix_type full
_refine_ls_number_parameters 363
_refine_ls_number_reflns 5118
_refine_ls_number_restraints 0
_refine_ls_restrained_S_all 1.022
_refine_ls_R_factor_all 0.0721
_refine_ls_R_factor_gt 0.0480
_refine_ls_shift/su_max 0.000
_refine_ls_shift/su_mean 0.000
_refine_ls_structure_factor_coef Fsqd
_refine_ls_weighting_details 'w=1/[\s^2^(Fo^2^)+(0.0609P)^2^+0.1956P] where P=(Fo^2^+2Fc^2^)/3'
_refine_ls_weighting_scheme calc
_refine_ls_wR_factor_gt 0.1195
_refine_ls_wR_factor_ref 0.1373
_reflns_Friedel_coverage 0.000
_reflns_number_gt 3642
_reflns_number_total 5118
_reflns_threshold_expression 'I > 2\s(I)'
_cod_data_source_file c9cc02170a2.cif
_cod_data_source_block 201711215
_cod_original_cell_volume 1433.09(16)
_cod_database_code 7123208
_shelx_shelxl_version_number 2014/7
_chemical_oxdiff_formula C20H20N1O5
_shelx_space_group_comment
;
The symmetry employed for this shelxl refinement is uniquely defined
by the following loop, which should always be used as a source of
symmetry information in preference to the above space-group names.
They are only intended as comments.
;
_shelx_estimated_absorpt_t_max 0.937
_shelx_estimated_absorpt_t_min 0.880
_reflns_odcompleteness_completeness 99.92
_reflns_odcompleteness_iscentric 1
_reflns_odcompleteness_theta 66.97
_olex2_refinement_description
;
1. Fixed Uiso
 At 1.2 times of:
  All C(H) groups, All C(H,H) groups
 At 1.5 times of:
  All C(H,H,H) groups
2.a Ternary CH refined with riding coordinates:
 C7(H7), C22(H22), C23(H23), C31(H31)
2.b Secondary CH2 refined with riding coordinates:
 C8(H8A,H8B), C34(H34A,H34B)
2.c Aromatic/amide H refined with riding coordinates:
 C2(H2), C3(H3), C4(H4), C5(H5), C11(H11), C12(H12), C13(H13), C14(H14),
 C15(H15), C17(H17), C18(H18), C19(H19), C20(H20), C26(H26), C27(H27), C28(H28),
  C29(H29), C30(H30)
2.d Idealised Me refined as rotating group:
 C33(H33A,H33B,H33C), C35(H35A,H35B,H35C)
;
_olex2_submission_special_instructions 'No special instructions were received'

loop_
_space_group_symop_operation_xyz
'x, y, z'
'-x, -y, -z'

loop_
_atom_site_label
_atom_site_type_symbol
_atom_site_fract_x
_atom_site_fract_y
_atom_site_fract_z
_atom_site_U_iso_or_equiv
_atom_site_adp_type
_atom_site_occupancy
_atom_site_site_symmetry_order
_atom_site_calc_flag
_atom_site_refinement_flags_posn
C1 C 1.2825(2) 0.18877(19) 0.41042(18) 0.0491(5) Uani 1 1 d .
C2 C 1.3315(3) 0.1045(2) 0.3689(2) 0.0581(5) Uani 1 1 d .
H2 H 1.3611 0.1087 0.3105 0.070 Uiso 1 1 calc R
C3 C 1.3355(3) 0.0129(2) 0.4168(2) 0.0677(7) Uani 1 1 d .
H3 H 1.3684 -0.0449 0.3905 0.081 Uiso 1 1 calc R
C4 C 1.2912(3) 0.0074(2) 0.5029(2) 0.0685(7) Uani 1 1 d .
H4 H 1.2944 -0.0541 0.5343 0.082 Uiso 1 1 calc R
C5 C 1.2418(2) 0.0927(2) 0.5431(2) 0.0590(6) Uani 1 1 d .
H5 H 1.2114 0.0878 0.6009 0.071 Uiso 1 1 calc R
C6 C 1.2376(2) 0.1854(2) 0.49761(17) 0.0483(5) Uani 1 1 d .
C7 C 1.1927(2) 0.2878(2) 0.53376(17) 0.0491(5) Uani 1 1 d .
H7 H 1.2829 0.3633 0.5680 0.059 Uiso 1 1 calc R
C8 C 1.1274(3) 0.2784(3) 0.62116(18) 0.0605(6) Uani 1 1 d .
H8A H 1.0717 0.3296 0.6193 0.073 Uiso 1 1 calc R
H8B H 1.0581 0.1947 0.6001 0.073 Uiso 1 1 calc R
C9 C 1.2418(3) 0.3155(2) 0.74044(19) 0.0603(6) Uani 1 1 d .
C10 C 1.1844(3) 0.2966(2) 0.82799(18) 0.0575(6) Uani 1 1 d .
C11 C 1.0456(3) 0.2131(2) 0.8037(2) 0.0597(6) Uani 1 1 d .
H11 H 0.9836 0.1636 0.7299 0.072 Uiso 1 1 calc R
C12 C 0.9968(4) 0.2018(3) 0.8876(2) 0.0765(8) Uani 1 1 d .
H12 H 0.9032 0.1437 0.8703 0.092 Uiso 1 1 calc R
C13 C 1.0855(5) 0.2755(4) 0.9953(3) 0.0933(10) Uani 1 1 d .
H13 H 1.0515 0.2688 1.0512 0.112 Uiso 1 1 calc R
C14 C 1.2239(5) 0.3591(4) 1.0218(2) 0.1028(11) Uani 1 1 d .
H14 H 1.2846 0.4090 1.0957 0.123 Uiso 1 1 calc R
C15 C 1.2741(4) 0.3694(3) 0.9381(2) 0.0873(9) Uani 1 1 d .
H15 H 1.3690 0.4258 0.9564 0.105 Uiso 1 1 calc R
C16 C 0.7176(2) 0.21780(18) 0.22422(17) 0.0469(5) Uani 1 1 d .
C17 C 0.6131(3) 0.2676(2) 0.1954(2) 0.0630(6) Uani 1 1 d .
H17 H 0.5563 0.2529 0.1202 0.076 Uiso 1 1 calc R
C18 C 0.5927(3) 0.3390(3) 0.2776(2) 0.0716(7) Uani 1 1 d .
H18 H 0.5232 0.3732 0.2584 0.086 Uiso 1 1 calc R
C19 C 0.6762(3) 0.3590(3) 0.3884(2) 0.0693(7) Uani 1 1 d .
H19 H 0.6608 0.4048 0.4444 0.083 Uiso 1 1 calc R
C20 C 0.7825(2) 0.3115(2) 0.41671(19) 0.0559(5) Uani 1 1 d .
H20 H 0.8390 0.3270 0.4921 0.067 Uiso 1 1 calc R
C21 C 0.8076(2) 0.24101(18) 0.33570(17) 0.0451(4) Uani 1 1 d .
C22 C 0.9301(2) 0.19501(18) 0.36727(16) 0.0425(4) Uani 1 1 d .
H22 H 0.9147 0.1445 0.4147 0.051 Uiso 1 1 calc R
C23 C 1.0862(2) 0.30041(18) 0.42888(16) 0.0430(4) Uani 1 1 d .
H23 H 1.0744 0.3771 0.4511 0.052 Uiso 1 1 calc R
C24 C 1.1496(2) 0.30360(18) 0.33745(17) 0.0441(4) Uani 1 1 d .
C25 C 1.1833(2) 0.42256(18) 0.31094(17) 0.0452(4) Uani 1 1 d .
C26 C 1.0649(3) 0.4467(2) 0.2502(2) 0.0620(6) Uani 1 1 d .
H26 H 0.9682 0.3896 0.2253 0.074 Uiso 1 1 calc R
C27 C 1.0893(3) 0.5546(2) 0.2264(3) 0.0748(8) Uani 1 1 d .
H27 H 1.0091 0.5698 0.1850 0.090 Uiso 1 1 calc R
C28 C 1.2319(3) 0.6399(2) 0.2638(3) 0.0759(8) Uani 1 1 d .
H28 H 1.2481 0.7134 0.2491 0.091 Uiso 1 1 calc R
C29 C 1.3495(3) 0.6163(2) 0.3225(2) 0.0701(7) Uani 1 1 d .
H29 H 1.4460 0.6735 0.3469 0.084 Uiso 1 1 calc R
C30 C 1.3258(3) 0.5071(2) 0.3461(2) 0.0561(5) Uani 1 1 d .
H30 H 1.4064 0.4912 0.3857 0.067 Uiso 1 1 calc R
C31 C 0.9382(2) 0.12180(17) 0.26448(17) 0.0435(4) Uani 1 1 d .
H31 H 0.9774 0.0612 0.2830 0.052 Uiso 1 1 calc R
C32 C 0.7900(2) 0.05893(18) 0.16257(17) 0.0474(5) Uani 1 1 d .
C33 C 0.8014(3) -0.0008(2) 0.05690(19) 0.0585(6) Uani 1 1 d .
H33A H 0.7070 -0.0300 -0.0058 0.088 Uiso 1 1 calc GR
H33B H 0.8289 -0.0681 0.0652 0.088 Uiso 1 1 calc GR
H33C H 0.8754 0.0578 0.0443 0.088 Uiso 1 1 calc GR
C34 C 0.5535(3) -0.0985(3) 0.1194(2) 0.0839(9) Uani 1 1 d .
H34A H 0.5162 -0.0531 0.0734 0.101 Uiso 1 1 calc R
H34B H 0.5540 -0.1685 0.0705 0.101 Uiso 1 1 calc R
C35 C 0.4579(4) -0.1397(5) 0.1695(4) 0.151(2) Uani 1 1 d .
H35A H 0.3650 -0.2014 0.1132 0.226 Uiso 1 1 calc GR
H35B H 0.4409 -0.0726 0.2057 0.226 Uiso 1 1 calc GR
H35C H 0.5018 -0.1735 0.2241 0.226 Uiso 1 1 calc GR
O1 O 1.28460(16) 0.28403(14) 0.36753(13) 0.0527(4) Uani 1 1 d .
O2 O 1.3735(2) 0.3642(2) 0.76480(16) 0.0916(7) Uani 1 1 d .
O3 O 0.72924(17) 0.14600(13) 0.13676(11) 0.0515(4) Uani 1 1 d .
O4 O 1.03924(16) 0.20879(12) 0.23870(12) 0.0485(3) Uani 1 1 d .
O5 O 0.70151(16) -0.02301(13) 0.19848(12) 0.0537(4) Uani 1 1 d .

loop_
_atom_site_aniso_label
_atom_site_aniso_U_11
_atom_site_aniso_U_22
_atom_site_aniso_U_33
_atom_site_aniso_U_23
_atom_site_aniso_U_13
_atom_site_aniso_U_12
C1 0.0458(11) 0.0547(12) 0.0535(12) 0.0250(10) 0.0213(9) 0.0232(9)
C2 0.0549(12) 0.0661(14) 0.0626(14) 0.0254(11) 0.0272(11) 0.0302(11)
C3 0.0617(14) 0.0606(14) 0.0853(18) 0.0287(13) 0.0264(13) 0.0314(12)
C4 0.0588(14) 0.0653(15) 0.0889(19) 0.0456(14) 0.0257(13) 0.0270(12)
C5 0.0506(12) 0.0685(14) 0.0582(14) 0.0339(12) 0.0194(10) 0.0191(11)
C6 0.0397(10) 0.0571(12) 0.0454(11) 0.0214(9) 0.0140(8) 0.0167(9)
C7 0.0412(10) 0.0598(12) 0.0404(11) 0.0154(9) 0.0157(8) 0.0144(9)
C8 0.0502(12) 0.0917(17) 0.0407(12) 0.0234(11) 0.0193(10) 0.0279(12)
C9 0.0533(13) 0.0797(16) 0.0430(12) 0.0158(11) 0.0154(10) 0.0276(12)
C10 0.0657(14) 0.0743(15) 0.0405(11) 0.0199(10) 0.0204(10) 0.0388(12)
C11 0.0739(15) 0.0699(14) 0.0507(13) 0.0283(11) 0.0303(11) 0.0383(13)
C12 0.103(2) 0.0897(19) 0.0708(18) 0.0441(15) 0.0538(17) 0.0523(17)
C13 0.136(3) 0.114(3) 0.069(2) 0.0421(19) 0.066(2) 0.067(2)
C14 0.135(3) 0.123(3) 0.0411(15) 0.0137(16) 0.0344(18) 0.050(3)
C15 0.087(2) 0.109(2) 0.0484(15) 0.0148(15) 0.0202(14) 0.0314(18)
C16 0.0476(11) 0.0466(10) 0.0433(11) 0.0129(8) 0.0167(9) 0.0182(9)
C17 0.0624(14) 0.0676(14) 0.0520(13) 0.0140(11) 0.0117(11) 0.0333(12)
C18 0.0664(15) 0.0752(16) 0.0713(17) 0.0115(13) 0.0213(13) 0.0412(13)
C19 0.0641(14) 0.0764(16) 0.0638(15) 0.0035(12) 0.0275(12) 0.0341(13)
C20 0.0508(12) 0.0670(14) 0.0424(11) 0.0086(10) 0.0192(9) 0.0195(10)
C21 0.0436(10) 0.0461(10) 0.0438(11) 0.0147(8) 0.0203(9) 0.0132(8)
C22 0.0444(10) 0.0464(10) 0.0382(10) 0.0192(8) 0.0181(8) 0.0156(8)
C23 0.0459(10) 0.0447(10) 0.0402(10) 0.0156(8) 0.0198(8) 0.0171(8)
C24 0.0478(10) 0.0473(10) 0.0426(10) 0.0189(8) 0.0214(9) 0.0204(9)
C25 0.0527(11) 0.0459(10) 0.0444(10) 0.0177(8) 0.0270(9) 0.0197(9)
C26 0.0556(13) 0.0569(13) 0.0833(17) 0.0363(12) 0.0317(12) 0.0233(11)
C27 0.0743(17) 0.0656(15) 0.108(2) 0.0499(16) 0.0445(16) 0.0375(14)
C28 0.0877(19) 0.0562(14) 0.106(2) 0.0458(15) 0.0540(17) 0.0308(14)
C29 0.0658(15) 0.0537(13) 0.0857(19) 0.0270(13) 0.0353(14) 0.0102(12)
C30 0.0520(12) 0.0574(13) 0.0586(13) 0.0225(11) 0.0245(10) 0.0175(10)
C31 0.0500(11) 0.0393(9) 0.0457(11) 0.0192(8) 0.0225(9) 0.0175(8)
C32 0.0581(12) 0.0427(10) 0.0406(11) 0.0159(8) 0.0177(9) 0.0207(9)
C33 0.0742(15) 0.0522(12) 0.0465(12) 0.0113(10) 0.0231(11) 0.0269(11)
C34 0.0639(16) 0.0874(19) 0.0600(16) 0.0237(14) 0.0069(13) -0.0008(14)
C35 0.0566(18) 0.240(6) 0.117(3) 0.103(4) 0.0184(19) 0.002(3)
O1 0.0537(8) 0.0617(9) 0.0642(9) 0.0356(7) 0.0348(7) 0.0301(7)
O2 0.0513(10) 0.146(2) 0.0536(11) 0.0219(12) 0.0147(8) 0.0228(11)
O3 0.0657(9) 0.0544(8) 0.0379(7) 0.0172(6) 0.0169(6) 0.0316(7)
O4 0.0590(8) 0.0451(7) 0.0430(8) 0.0141(6) 0.0274(7) 0.0163(6)
O5 0.0533(8) 0.0502(8) 0.0437(8) 0.0155(6) 0.0132(6) 0.0101(6)

loop_
_atom_type_symbol
_atom_type_description
_atom_type_scat_dispersion_real
_atom_type_scat_dispersion_imag
_atom_type_scat_source
C C 0.0181 0.0091 'International Tables Vol C Tables 4.2.6.8 and 6.1.1.4'
H H 0.0000 0.0000 'International Tables Vol C Tables 4.2.6.8 and 6.1.1.4'
O O 0.0492 0.0322 'International Tables Vol C Tables 4.2.6.8 and 6.1.1.4'

loop_
_geom_angle_atom_site_label_1
_geom_angle_atom_site_label_2
_geom_angle_atom_site_label_3
_geom_angle
C2 C1 C6 122.6(2)
C2 C1 O1 118.92(19)
O1 C1 C6 118.44(19)
C1 C2 H2 120.9
C1 C2 C3 118.1(2)
C3 C2 H2 120.9
C2 C3 H3 119.8
C4 C3 C2 120.4(2)
C4 C3 H3 119.8
C3 C4 H4 119.7
C3 C4 C5 120.5(2)
C5 C4 H4 119.7
C4 C5 H5 119.8
C6 C5 C4 120.4(2)
C6 C5 H5 119.8
C1 C6 C7 114.66(18)
C5 C6 C1 118.0(2)
C5 C6 C7 127.4(2)
C6 C7 H7 106.9
C6 C7 C8 115.41(19)
C6 C7 C23 109.05(17)
C8 C7 H7 106.9
C8 C7 C23 111.36(17)
C23 C7 H7 106.9
C7 C8 H8A 108.6
C7 C8 H8B 108.6
H8A C8 H8B 107.6
C9 C8 C7 114.57(19)
C9 C8 H8A 108.6
C9 C8 H8B 108.6
C10 C9 C8 117.1(2)
O2 C9 C8 121.3(2)
O2 C9 C10 121.4(2)
C11 C10 C9 123.3(2)
C11 C10 C15 118.4(2)
C15 C10 C9 118.3(3)
C10 C11 H11 119.6
C10 C11 C12 120.8(3)
C12 C11 H11 119.6
C11 C12 H12 120.0
C13 C12 C11 120.0(3)
C13 C12 H12 120.0
C12 C13 H13 119.8
C12 C13 C14 120.3(3)
C14 C13 H13 119.8
C13 C14 H14 120.1
C13 C14 C15 119.8(3)
C15 C14 H14 120.1
C10 C15 C14 120.6(3)
C10 C15 H15 119.7
C14 C15 H15 119.7
C17 C16 C21 121.4(2)
O3 C16 C17 116.50(19)
O3 C16 C21 122.05(18)
C16 C17 H17 119.9
C18 C17 C16 120.2(2)
C18 C17 H17 119.9
C17 C18 H18 120.3
C19 C18 C17 119.3(2)
C19 C18 H18 120.3
C18 C19 H19 119.9
C18 C19 C20 120.1(2)
C20 C19 H19 119.9
C19 C20 H20 119.1
C19 C20 C21 121.9(2)
C21 C20 H20 119.1
C16 C21 C20 116.9(2)
C16 C21 C22 121.49(18)
C20 C21 C22 121.62(19)
C21 C22 H22 109.7
C21 C22 C23 112.28(16)
C21 C22 C31 112.21(16)
C23 C22 H22 109.7
C31 C22 H22 109.7
C31 C22 C23 103.19(15)
C7 C23 C22 115.45(16)
C7 C23 H23 108.5
C7 C23 C24 111.25(16)
C22 C23 H23 108.5
C22 C23 C24 104.36(15)
C24 C23 H23 108.5
C25 C24 C23 114.36(16)
O1 C24 C23 112.76(16)
O1 C24 C25 106.10(16)
O4 C24 C23 106.30(15)
O4 C24 C25 108.05(16)
O4 C24 O1 109.14(16)
C26 C25 C24 118.13(19)
C30 C25 C24 122.70(19)
C30 C25 C26 119.2(2)
C25 C26 H26 119.8
C27 C26 C25 120.5(2)
C27 C26 H26 119.8
C26 C27 H27 119.9
C28 C27 C26 120.1(3)
C28 C27 H27 119.9
C27 C28 H28 120.1
C29 C28 C27 119.9(2)
C29 C28 H28 120.1
C28 C29 H29 119.8
C28 C29 C30 120.3(2)
C30 C29 H29 119.8
C25 C30 C29 120.0(2)
C25 C30 H30 120.0
C29 C30 H30 120.0
C22 C31 H31 109.7
C32 C31 C22 113.59(17)
C32 C31 H31 109.7
O4 C31 C22 105.37(15)
O4 C31 H31 109.7
O4 C31 C32 108.55(16)
C33 C32 C31 113.61(19)
O3 C32 C31 110.27(16)
O3 C32 C33 105.38(16)
O5 C32 C31 102.99(15)
O5 C32 C33 114.22(18)
O5 C32 O3 110.49(17)
C32 C33 H33A 109.5
C32 C33 H33B 109.5
C32 C33 H33C 109.5
H33A C33 H33B 109.5
H33A C33 H33C 109.5
H33B C33 H33C 109.5
H34A C34 H34B 107.8
C35 C34 H34A 109.0
C35 C34 H34B 109.0
C35 C34 O5 113.0(3)
O5 C34 H34A 109.0
O5 C34 H34B 109.0
C34 C35 H35A 109.5
C34 C35 H35B 109.5
C34 C35 H35C 109.5
H35A C35 H35B 109.5
H35A C35 H35C 109.5
H35B C35 H35C 109.5
C1 O1 C24 114.62(15)
C16 O3 C32 115.66(15)
C24 O4 C31 110.66(14)
C32 O5 C34 116.76(18)

loop_
_geom_bond_atom_site_label_1
_geom_bond_atom_site_label_2
_geom_bond_distance
C1 C2 1.380(3)
C1 C6 1.390(3)
C1 O1 1.386(2)
C2 H2 0.9300
C2 C3 1.393(3)
C3 H3 0.9300
C3 C4 1.374(4)
C4 H4 0.9300
C4 C5 1.386(4)
C5 H5 0.9300
C5 C6 1.385(3)
C6 C7 1.507(3)
C7 H7 0.9800
C7 C8 1.534(3)
C7 C23 1.542(3)
C8 H8A 0.9700
C8 H8B 0.9700
C8 C9 1.518(3)
C9 C10 1.499(3)
C9 O2 1.210(3)
C10 C11 1.372(4)
C10 C15 1.381(4)
C11 H11 0.9300
C11 C12 1.385(3)
C12 H12 0.9300
C12 C13 1.359(5)
C13 H13 0.9300
C13 C14 1.363(5)
C14 H14 0.9300
C14 C15 1.388(4)
C15 H15 0.9300
C16 C17 1.383(3)
C16 C21 1.390(3)
C16 O3 1.379(3)
C17 H17 0.9300
C17 C18 1.378(4)
C18 H18 0.9300
C18 C19 1.374(4)
C19 H19 0.9300
C19 C20 1.377(3)
C20 H20 0.9300
C20 C21 1.392(3)
C21 C22 1.511(3)
C22 H22 0.9800
C22 C23 1.547(3)
C22 C31 1.527(3)
C23 H23 0.9800
C23 C24 1.565(3)
C24 C25 1.520(3)
C24 O1 1.434(2)
C24 O4 1.412(2)
C25 C26 1.384(3)
C25 C30 1.376(3)
C26 H26 0.9300
C26 C27 1.378(3)
C27 H27 0.9300
C27 C28 1.376(4)
C28 H28 0.9300
C28 C29 1.365(4)
C29 H29 0.9300
C29 C30 1.393(3)
C30 H30 0.9300
C31 H31 0.9800
C31 C32 1.519(3)
C31 O4 1.427(2)
C32 C33 1.515(3)
C32 O3 1.431(2)
C32 O5 1.407(3)
C33 H33A 0.9600
C33 H33B 0.9600
C33 H33C 0.9600
C34 H34A 0.9700
C34 H34B 0.9700
C34 C35 1.394(4)
C34 O5 1.420(3)
C35 H35A 0.9600
C35 H35B 0.9600
C35 H35C 0.9600

loop_
_geom_torsion_atom_site_label_1
_geom_torsion_atom_site_label_2
_geom_torsion_atom_site_label_3
_geom_torsion_atom_site_label_4
_geom_torsion
C1 C2 C3 C4 0.2(4)
C1 C6 C7 C8 173.86(18)
C1 C6 C7 C23 47.7(2)
C2 C1 C6 C5 -0.5(3)
C2 C1 C6 C7 178.0(2)
C2 C1 O1 C24 132.1(2)
C2 C3 C4 C5 0.1(4)
C3 C4 C5 C6 -0.5(4)
C4 C5 C6 C1 0.7(3)
C4 C5 C6 C7 -177.6(2)
C5 C6 C7 C8 -7.8(3)
C5 C6 C7 C23 -134.0(2)
C6 C1 C2 C3 0.1(3)
C6 C1 O1 C24 -50.9(3)
C6 C7 C8 C9 78.0(3)
C6 C7 C23 C22 69.9(2)
C6 C7 C23 C24 -48.7(2)
C7 C8 C9 C10 -174.1(2)
C7 C8 C9 O2 9.8(4)
C7 C23 C24 C25 -116.48(19)
C7 C23 C24 O1 4.9(2)
C7 C23 C24 O4 124.40(17)
C8 C7 C23 C22 -58.6(2)
C8 C7 C23 C24 -177.23(18)
C8 C9 C10 C11 23.5(4)
C8 C9 C10 C15 -154.6(3)
C9 C10 C11 C12 -178.3(2)
C9 C10 C15 C14 177.4(3)
C10 C11 C12 C13 1.3(4)
C11 C10 C15 C14 -0.8(5)
C11 C12 C13 C14 -1.4(5)
C12 C13 C14 C15 0.4(6)
C13 C14 C15 C10 0.7(6)
C15 C10 C11 C12 -0.2(4)
C16 C17 C18 C19 -0.7(4)
C16 C21 C22 C23 114.8(2)
C16 C21 C22 C31 -0.9(3)
C17 C16 C21 C20 3.1(3)
C17 C16 C21 C22 -175.1(2)
C17 C16 O3 C32 -156.5(2)
C17 C18 C19 C20 2.2(4)
C18 C19 C20 C21 -1.0(4)
C19 C20 C21 C16 -1.6(3)
C19 C20 C21 C22 176.6(2)
C20 C21 C22 C23 -63.2(2)
C20 C21 C22 C31 -178.94(18)
C21 C16 C17 C18 -2.0(4)
C21 C16 O3 C32 24.6(3)
C21 C22 C23 C7 135.12(18)
C21 C22 C23 C24 -102.46(18)
C21 C22 C31 C32 -28.0(2)
C21 C22 C31 O4 90.69(19)
C22 C23 C24 C25 118.39(18)
C22 C23 C24 O1 -120.28(17)
C22 C23 C24 O4 -0.73(19)
C22 C31 C32 C33 172.95(17)
C22 C31 C32 O3 54.9(2)
C22 C31 C32 O5 -63.0(2)
C22 C31 O4 C24 32.1(2)
C23 C7 C8 C9 -157.0(2)
C23 C22 C31 C32 -149.08(16)
C23 C22 C31 O4 -30.39(19)
C23 C24 C25 C26 -72.8(2)
C23 C24 C25 C30 106.3(2)
C23 C24 O1 C1 45.1(2)
C23 C24 O4 C31 -19.5(2)
C24 C25 C26 C27 178.3(2)
C24 C25 C30 C29 -177.8(2)
C25 C24 O1 C1 171.06(17)
C25 C24 O4 C31 -142.67(16)
C25 C26 C27 C28 -0.5(4)
C26 C25 C30 C29 1.3(3)
C26 C27 C28 C29 1.4(5)
C27 C28 C29 C30 -0.9(5)
C28 C29 C30 C25 -0.5(4)
C30 C25 C26 C27 -0.8(4)
C31 C22 C23 C7 -103.84(18)
C31 C22 C23 C24 18.58(18)
C31 C32 O3 C16 -53.0(2)
C31 C32 O5 C34 -179.0(2)
C32 C31 O4 C24 154.13(16)
C33 C32 O3 C16 -176.01(17)
C33 C32 O5 C34 -55.3(3)
C35 C34 O5 C32 -156.2(3)
O1 C1 C2 C3 176.9(2)
O1 C1 C6 C5 -177.32(19)
O1 C1 C6 C7 1.2(3)
O1 C24 C25 C26 162.28(19)
O1 C24 C25 C30 -18.6(3)
O1 C24 O4 C31 102.38(17)
O2 C9 C10 C11 -160.4(3)
O2 C9 C10 C15 21.5(4)
O3 C16 C17 C18 179.0(2)
O3 C16 C21 C20 -178.00(19)
O3 C16 C21 C22 3.8(3)
O3 C32 O5 C34 63.3(3)
O4 C24 C25 C26 45.3(2)
O4 C24 C25 C30 -135.6(2)
O4 C24 O1 C1 -72.7(2)
O4 C31 C32 C33 56.1(2)
O4 C31 C32 O3 -61.9(2)
O4 C31 C32 O5 -179.82(15)
O5 C32 O3 C16 60.1(2)
